data_4350674
loop_
_publ_author_name
'Rieb, Julia'
'Raba, Andreas'
'Haslinger, Stefan'
'Kaspar, Manuel'
'P\"othig, Alexander'
'Cokoja, Mirza'
'Basset, Jean-Marie'
'K\"uhn, Fritz E'

_publ_section_title
;
 Synthesis, characterization, and reactivity of furan- and
 thiophene-functionalized bis(N-heterocyclic carbene) complexes of
 iron(II).
;
_journal_issue 18
_journal_name_full 'Inorganic chemistry'
_journal_page_first 9598
_journal_page_last 9606
_journal_paper_doi 10.1021/ic500959m
_journal_volume 53
_journal_year 2014
_chemical_compound_source 'see text'
_chemical_formula_moiety 'C34 H30 Fe N10 O4, 2(F6 P), 2(C3 H6 O)'
_chemical_formula_sum 'C40 H42 F12 Fe N10 O6 P2'
_chemical_formula_weight 1104.63
_space_group_IT_number 2
_space_group_name_Hall '-P 1'
_space_group_name_H-M_alt 'P -1'
_symmetry_cell_setting triclinic
_symmetry_Int_Tables_number 2
_symmetry_space_group_name_Hall '-P 1'
_symmetry_space_group_name_H-M 'P -1'
_atom_sites_solution_hydrogens geom
_atom_sites_solution_primary direct
_atom_sites_solution_secondary difmap
_cell_angle_alpha 81.322(1)
_cell_angle_beta 77.082(1)
_cell_angle_gamma 82.154(1)
_cell_formula_units_Z 2
_cell_length_a 12.0827(3)
_cell_length_b 14.0187(4)
_cell_length_c 14.1427(4)
_cell_measurement_reflns_used 9849
_cell_measurement_temperature 123
_cell_measurement_theta_max 25.3647
_cell_measurement_theta_min 2.2250
_cell_volume 2295.01(11)
_computing_cell_refinement 'SAINT (Bruker, 2008b)'
_computing_data_collection 'APEX II Control Software (Bruker, 2008a)'
_computing_data_reduction 'SAINT (Bruker, 2008b)'
_computing_molecular_graphics 'PLATON (Spek, 2011)'
_computing_publication_material 'PLATON (Spek, 2011), enCIFer (Allen, 2004)'
_computing_structure_refinement 'SHELXL97 (Sheldrick, 2008), SHELXLE (Huebschle, 2011)'
_computing_structure_solution 'SHELXS97 (Sheldrick, 2008)'
_diffrn_ambient_temperature 123
_diffrn_detector ' CCD plate '
_diffrn_detector_area_resol_mean 16
_diffrn_measured_fraction_theta_full 0.997
_diffrn_measured_fraction_theta_max 0.997
_diffrn_measurement_device ' \k-geometry diffractometer '
_diffrn_measurement_device_type ' Bruker APEX-II CCD '
_diffrn_measurement_method ' phi- and omega-rotation '
_diffrn_radiation_monochromator graphite
_diffrn_radiation_probe x-ray
_diffrn_radiation_source 'fine-focus sealed tube'
_diffrn_radiation_type MoK\a
_diffrn_radiation_wavelength 0.71073
_diffrn_reflns_av_R_equivalents 0.0331
_diffrn_reflns_av_sigmaI/netI 0.0202
_diffrn_reflns_limit_h_max 14
_diffrn_reflns_limit_h_min -14
_diffrn_reflns_limit_k_max 16
_diffrn_reflns_limit_k_min -16
_diffrn_reflns_limit_l_max 17
_diffrn_reflns_limit_l_min -17
_diffrn_reflns_number 74023
_diffrn_reflns_reduction_process
;
;
_diffrn_reflns_theta_full 25.44
_diffrn_reflns_theta_max 25.44
_diffrn_reflns_theta_min 1.74
_exptl_absorpt_coefficient_mu 0.506
_exptl_absorpt_correction_T_max 0.869
_exptl_absorpt_correction_T_min 0.727
_exptl_absorpt_correction_type multi-scan
_exptl_absorpt_process_details 'SADABS, Bruker, 2008b'
_exptl_crystal_colour yellow
_exptl_crystal_density_diffrn 1.599
_exptl_crystal_density_method 'Not Measured'
_exptl_crystal_description fragment
_exptl_crystal_F_000 1128
_exptl_crystal_size_max 0.670
_exptl_crystal_size_mid 0.460
_exptl_crystal_size_min 0.290
_refine_diff_density_max 1.494
_refine_diff_density_min -0.743
_refine_diff_density_rms 0.071
_refine_ls_extinction_method none
_refine_ls_goodness_of_fit_ref 1.038
_refine_ls_hydrogen_treatment constr
_refine_ls_matrix_type full
_refine_ls_number_parameters 747
_refine_ls_number_reflns 8462
_refine_ls_number_restraints 87
_refine_ls_restrained_S_all 1.168
_refine_ls_R_factor_all 0.0592
_refine_ls_R_factor_gt 0.0496
_refine_ls_shift/su_max 0.001
_refine_ls_shift/su_mean 0.000
_refine_ls_structure_factor_coef Fsqd
_refine_ls_weighting_details 'calc w=1/[\s^2^(Fo^2^)+(0.0667P)^2^+3.9147P] where P=(Fo^2^+2Fc^2^)/3'
_refine_ls_weighting_scheme calc
_refine_ls_wR_factor_gt 0.1283
_refine_ls_wR_factor_ref 0.1361
_reflns_number_gt 7189
_reflns_number_total 8462
_reflns_threshold_expression I>2\s(I)
_cod_data_source_file ic500959m_si_002.cif
_cod_data_source_block compound_3a
_cod_depositor_comments
;
The following automatic conversions were performed:

data item '_symmetry_cell_setting' value 'Triclinic' was changed to
'triclinic' in accordance with the
/home/saulius/struct/COD-crude-data/automatic-downloads/DataCite-retrospective/ACS/depositions/lib/dictionaries/cif_core.dic
dictionary named 'cif_core.dic' version 2.4.2 last updated on
2011-04-26.

Automatic conversion script
Id: cif_fix_values 6909 2019-04-08 15:41:33Z antanas 
;
_cod_original_cell_volume 2295.02(11)
_cod_database_code 4350674

loop_
_symmetry_equiv_pos_site_id
_symmetry_equiv_pos_as_xyz
1 x,y,z
2 -x,-y,-z

loop_
_atom_site_aniso_label
_atom_site_aniso_U_11
_atom_site_aniso_U_22
_atom_site_aniso_U_33
_atom_site_aniso_U_23
_atom_site_aniso_U_13
_atom_site_aniso_U_12
Fe1 0.0158(2) 0.0214(2) 0.0160(2) -0.0063(2) -0.0018(2) -0.0013(2)
O1 0.0460(16) 0.0422(15) 0.0488(16) -0.0220(13) -0.0088(13) 0.0019(12)
O2 0.0261(12) 0.0274(12) 0.0290(12) -0.0030(9) -0.0045(9) -0.0021(9)
O3 0.0242(11) 0.0346(13) 0.0236(11) -0.0103(9) -0.0063(9) 0.0001(9)
O4 0.0237(11) 0.0274(12) 0.0259(11) -0.0065(9) 0.0022(9) -0.0048(9)
N1 0.0238(13) 0.0235(13) 0.0273(14) -0.0048(11) -0.0067(11) -0.0038(11)
N2 0.0239(13) 0.0243(13) 0.0218(13) -0.0015(11) -0.0039(10) -0.0030(11)
N3 0.0231(13) 0.0267(14) 0.0175(12) -0.0052(10) -0.0030(10) -0.0002(11)
N4 0.0207(13) 0.0250(13) 0.0168(12) -0.0072(10) 0.0005(10) -0.0022(10)
N5 0.0192(13) 0.0303(14) 0.0235(13) -0.0092(11) -0.0008(10) -0.0060(11)
N6 0.0204(13) 0.0263(13) 0.0173(12) -0.0059(10) 0.0012(10) -0.0041(10)
N7 0.0212(13) 0.0292(14) 0.0177(12) -0.0029(11) -0.0049(10) -0.0040(11)
N8 0.0188(12) 0.0275(14) 0.0223(13) -0.0016(11) -0.0047(10) -0.0038(11)
N9 0.0208(13) 0.0243(13) 0.0220(13) -0.0062(11) -0.0062(11) -0.0014(10)
N10 0.0198(13) 0.0250(13) 0.0212(13) -0.0093(11) -0.0034(10) -0.0009(11)
C1 0.0168(14) 0.0220(15) 0.0239(15) -0.0051(12) -0.0048(12) 0.0019(12)
C2 0.0327(18) 0.0235(17) 0.0375(19) -0.0014(14) -0.0061(15) -0.0082(14)
C3 0.0327(18) 0.0247(17) 0.0307(18) 0.0030(14) -0.0056(14) -0.0048(14)
C4 0.0276(16) 0.0289(17) 0.0194(15) -0.0018(13) -0.0046(13) -0.0022(13)
C5 0.0164(14) 0.0248(15) 0.0183(14) -0.0042(12) -0.0031(11) -0.0032(12)
C6 0.0302(17) 0.0337(18) 0.0202(16) -0.0127(14) 0.0020(13) -0.0027(14)
C7 0.0315(17) 0.0381(19) 0.0163(15) -0.0085(14) -0.0007(13) -0.0046(14)
C8 0.0252(16) 0.0284(17) 0.0321(17) -0.0118(14) -0.0049(13) -0.0076(13)
C9 0.037(2) 0.032(2) 0.057(2) 0.0009(18) -0.0191(18) -0.0049(16)
C10 0.061(3) 0.090(4) 0.035(2) -0.006(2) -0.021(2) -0.030(3)
C11 0.062(3) 0.078(3) 0.043(2) -0.034(2) -0.009(2) -0.014(3)
C12 0.0230(15) 0.0241(16) 0.0193(15) -0.0095(12) 0.0004(12) 0.0012(12)
C13 0.0276(17) 0.0288(17) 0.0248(16) -0.0112(13) 0.0008(13) -0.0039(13)
C14 0.0378(19) 0.0268(17) 0.0291(18) -0.0045(14) 0.0020(15) -0.0057(15)
C15 0.0385(19) 0.0296(18) 0.0270(17) -0.0005(14) -0.0045(15) 0.0018(15)
C16 0.0169(14) 0.0261(16) 0.0188(14) -0.0107(12) 0.0005(11) 0.0000(12)
C17 0.0258(17) 0.0332(18) 0.0288(17) -0.0068(14) 0.0039(13) -0.0116(14)
C18 0.0249(16) 0.0316(18) 0.0235(16) -0.0048(13) 0.0056(13) -0.0096(14)
C19 0.0243(16) 0.0305(17) 0.0157(14) -0.0036(12) -0.0010(12) -0.0045(13)
C20 0.0201(14) 0.0225(15) 0.0189(14) -0.0085(12) -0.0023(11) -0.0043(12)
C21 0.0232(16) 0.0368(19) 0.0328(18) -0.0003(15) -0.0116(14) -0.0025(14)
C22 0.0278(17) 0.0365(19) 0.0263(17) 0.0022(14) -0.0114(14) -0.0024(14)
C23 0.0230(16) 0.0266(16) 0.0256(16) -0.0113(13) -0.0029(13) -0.0033(13)
C24 0.0219(16) 0.043(2) 0.041(2) -0.0152(16) -0.0066(14) -0.0034(15)
C25 0.0317(19) 0.037(2) 0.045(2) -0.0163(16) -0.0206(16) 0.0042(15)
C26 0.0349(19) 0.0328(18) 0.0301(18) -0.0107(14) -0.0154(15) 0.0020(15)
C27 0.0163(14) 0.0247(16) 0.0248(16) -0.0046(12) -0.0034(12) 0.0011(12)
C28 0.0269(17) 0.0340(19) 0.0342(18) -0.0069(15) -0.0046(14) -0.0088(14)
C29 0.0211(16) 0.0278(17) 0.0376(19) 0.0021(14) 0.0008(14) -0.0034(13)
C30 0.0205(15) 0.0317(18) 0.0278(17) 0.0009(14) 0.0035(13) 0.0007(13)
C31 0.0255(16) 0.0276(17) 0.0235(16) -0.0077(13) -0.0069(13) 0.0001(13)
C32 0.039(2) 0.045(2) 0.0271(18) -0.0185(16) -0.0026(15) 0.0067(17)
C33 0.0258(17) 0.0284(17) 0.0253(16) -0.0107(13) -0.0036(13) -0.0012(14)
C34 0.0282(18) 0.044(2) 0.046(2) -0.0127(17) -0.0163(16) 0.0078(16)
P1 0.0350(5) 0.0510(6) 0.0255(5) 0.0049(4) -0.0046(4) -0.0045(4)
F1 0.0419(17) 0.159(4) 0.112(3) 0.052(3) -0.0036(17) 0.022(2)
F2 0.0567(16) 0.0537(16) 0.0738(18) -0.0022(14) 0.0050(14) 0.0211(13)
F3 0.050(2) 0.0455(19) 0.055(2) 0.0174(16) -0.0137(18) -0.0123(15)
F4 0.083(3) 0.093(3) 0.035(2) -0.006(2) -0.019(2) -0.031(3)
F5 0.076(3) 0.052(2) 0.065(3) 0.020(2) -0.019(2) -0.029(2)
F6 0.066(2) 0.071(3) 0.0289(18) -0.0054(18) -0.0075(16) -0.0094(19)
F3A 0.085(10) 0.067(8) 0.031(5) 0.008(5) 0.020(6) 0.022(7)
F4A 0.056(6) 0.043(6) 0.087(8) -0.030(5) -0.031(6) 0.002(4)
F5A 0.074(9) 0.086(10) 0.037(7) 0.025(7) 0.016(6) 0.023(7)
F6A 0.049(6) 0.045(7) 0.114(14) -0.062(8) -0.029(7) 0.010(5)
O5 0.086(3) 0.120(3) 0.0406(19) 0.0021(19) -0.0177(17) -0.055(2)
C35 0.060(3) 0.073(3) 0.0249(19) 0.0062(18) -0.0136(18) -0.046(2)
C36 0.092(5) 0.070(4) 0.165(7) -0.067(4) -0.042(5) 0.031(3)
C37 0.051(3) 0.068(3) 0.067(3) -0.008(3) -0.011(2) -0.008(2)
O6 0.128(4) 0.094(3) 0.058(2) -0.004(2) -0.032(2) -0.033(3)
C38 0.083(4) 0.056(3) 0.054(3) -0.001(2) -0.029(3) -0.013(3)
C39 0.099(4) 0.056(3) 0.087(4) 0.012(3) -0.039(3) -0.025(3)
C40 0.090(4) 0.060(3) 0.059(3) 0.007(2) -0.033(3) -0.028(3)
P2 0.0352(9) 0.0449(10) 0.0291(9) -0.0068(7) -0.0021(6) -0.0200(7)
F7 0.129(4) 0.080(3) 0.066(3) -0.022(2) 0.053(3) -0.057(3)
F8 0.052(2) 0.079(4) 0.035(2) 0.001(2) 0.0064(18) -0.016(2)
F9 0.094(4) 0.069(3) 0.121(4) -0.060(3) 0.035(3) -0.052(3)
F10 0.104(4) 0.065(3) 0.068(3) -0.009(2) -0.051(3) 0.032(2)
F11 0.0438(17) 0.0444(18) 0.0531(19) -0.0089(14) -0.0120(14) -0.0063(14)
F12 0.055(2) 0.156(5) 0.094(4) -0.089(4) -0.042(2) 0.036(3)
P2A 0.053(4) 0.046(4) 0.055(4) -0.003(3) -0.019(3) -0.013(3)
F7A 0.126(10) 0.128(10) 0.056(7) -0.038(7) -0.051(7) -0.002(9)
F8A 0.133(15) 0.075(11) 0.106(11) 0.031(9) -0.058(11) -0.063(10)
F9A 0.125(11) 0.053(7) 0.070(8) 0.015(6) -0.053(8) -0.001(7)
F10A 0.081(8) 0.093(9) 0.142(11) -0.022(9) -0.033(8) -0.007(7)
F11A 0.116(10) 0.096(9) 0.073(8) -0.013(7) -0.013(7) 0.007(8)
F12A 0.023(5) 0.099(8) 0.053(6) -0.029(7) 0.001(4) -0.015(6)

loop_
_atom_site_label
_atom_site_type_symbol
_atom_site_thermal_displace_type
_atom_site_fract_x
_atom_site_fract_y
_atom_site_fract_z
_atom_site_occupancy
_atom_site_U_iso_or_equiv
_atom_site_calc_flag
_atom_site_refinement_flags
_atom_site_disorder_assembly
_atom_site_disorder_group
Fe1 Fe Uani 0.29098(3) 0.28752(3) 0.28093(3) 1.000 0.0176(1) d . . .
O1 O Uani 0.2394(2) 0.0103(2) 0.1683(2) 1.000 0.0447(9) d . . .
O2 O Uani 0.09947(19) 0.53752(16) 0.30119(16) 1.000 0.0278(7) d . . .
O3 O Uani 0.43107(18) 0.40815(17) 0.42171(16) 1.000 0.0269(7) d . . .
O4 O Uani -0.01397(18) 0.32802(16) 0.41946(16) 1.000 0.0263(7) d . . .
N1 N Uani 0.1787(2) 0.09764(19) 0.30210(19) 1.000 0.0244(8) d . . .
N2 N Uani 0.1942(2) 0.14014(19) 0.43665(19) 1.000 0.0236(8) d . . .
N3 N Uani 0.2041(2) 0.29130(19) 0.48965(18) 1.000 0.0226(8) d . . .
N4 N Uani 0.1838(2) 0.43589(18) 0.41931(17) 1.000 0.0211(7) d . . .
N5 N Uani 0.4583(2) 0.44178(19) 0.25025(19) 1.000 0.0240(8) d . . .
N6 N Uani 0.3608(2) 0.45676(19) 0.13989(18) 1.000 0.0217(7) d . . .
N7 N Uani 0.1785(2) 0.41112(19) 0.13719(18) 1.000 0.0224(8) d . . .
N8 N Uani 0.0495(2) 0.34935(19) 0.24878(18) 1.000 0.0228(8) d . . .
N9 N Uani 0.3654(2) 0.22808(18) 0.16210(18) 1.000 0.0218(8) d . . .
N10 N Uani 0.4253(2) 0.22404(18) 0.33194(18) 1.000 0.0216(8) d . . .
C1 C Uani 0.2153(2) 0.1707(2) 0.3387(2) 1.000 0.0210(8) d . . .
C2 C Uani 0.1368(3) 0.0260(2) 0.3764(3) 1.000 0.0312(10) d . . .
C3 C Uani 0.1469(3) 0.0528(2) 0.4600(3) 1.000 0.0300(10) d . . .
C4 C Uani 0.2305(3) 0.1874(2) 0.5076(2) 1.000 0.0256(9) d . . .
C5 C Uani 0.2243(2) 0.3431(2) 0.3996(2) 1.000 0.0197(8) d . . .
C6 C Uani 0.1411(3) 0.4393(2) 0.5193(2) 1.000 0.0283(10) d . . .
C7 C Uani 0.1535(3) 0.3486(3) 0.5630(2) 1.000 0.0287(10) d . . .
C8 C Uani 0.1808(3) 0.0917(2) 0.2034(2) 1.000 0.0274(10) d . . .
C9 C Uani 0.1351(3) 0.1500(3) 0.1362(3) 1.000 0.0411(12) d . . .
C10 C Uani 0.1697(4) 0.0995(4) 0.0495(3) 1.000 0.0583(18) d . . .
C11 C Uani 0.2295(4) 0.0194(4) 0.0726(3) 1.000 0.0579(16) d . . .
C12 C Uani 0.1857(3) 0.5197(2) 0.3515(2) 1.000 0.0225(9) d . . .
C13 C Uani 0.2538(3) 0.5913(2) 0.3286(2) 1.000 0.0271(10) d . . .
C14 C Uani 0.2091(3) 0.6587(3) 0.2567(2) 1.000 0.0323(10) d . . .
C15 C Uani 0.1175(3) 0.6234(3) 0.2423(2) 1.000 0.0329(10) d . . .
C16 C Uani 0.3744(2) 0.4007(2) 0.2243(2) 1.000 0.0207(8) d . . .
C17 C Uani 0.4940(3) 0.5203(2) 0.1824(2) 1.000 0.0297(10) d . . .
C18 C Uani 0.4330(3) 0.5296(2) 0.1137(2) 1.000 0.0276(10) d . . .
C19 C Uani 0.2878(3) 0.4364(2) 0.0781(2) 1.000 0.0238(9) d . . .
C20 C Uani 0.1664(2) 0.3501(2) 0.2219(2) 1.000 0.0200(8) d . . .
C21 C Uani -0.0059(3) 0.4083(3) 0.1806(2) 1.000 0.0305(10) d . . .
C22 C Uani 0.0755(3) 0.4469(3) 0.1112(2) 1.000 0.0300(10) d . . .
C23 C Uani 0.5056(3) 0.4141(2) 0.3339(2) 1.000 0.0245(9) d . . .
C24 C Uani 0.6138(3) 0.3971(3) 0.3448(3) 1.000 0.0342(11) d . . .
C25 C Uani 0.6078(3) 0.3771(3) 0.4476(3) 1.000 0.0355(11) d . . .
C26 C Uani 0.4969(3) 0.3833(2) 0.4907(3) 1.000 0.0310(11) d . . .
C27 C Uani -0.0117(2) 0.2973(2) 0.3322(2) 1.000 0.0222(9) d . . .
C28 C Uani -0.0763(3) 0.2240(3) 0.3439(3) 1.000 0.0312(10) d . . .
C29 C Uani -0.1211(3) 0.2057(2) 0.4462(3) 1.000 0.0305(10) d . . .
C30 C Uani -0.0805(3) 0.2691(2) 0.4886(2) 1.000 0.0288(10) d . . .
C31 C Uani 0.4171(3) 0.1954(2) 0.0950(2) 1.000 0.0251(9) d . . .
C32 C Uani 0.4830(3) 0.1542(3) 0.0080(3) 1.000 0.0373(11) d . . .
C33 C Uani 0.5068(3) 0.1857(2) 0.3535(2) 1.000 0.0262(10) d . . .
C34 C Uani 0.6115(3) 0.1376(3) 0.3809(3) 1.000 0.0384(11) d . . .
P1 P Uani 0.24884(8) 0.74115(8) -0.07371(7) 1.000 0.0385(3) d . . .
F1 F Uani 0.1297(3) 0.8063(3) -0.0639(3) 1.000 0.1167(18) d . A .
F2 F Uani 0.3707(2) 0.68150(19) -0.0807(2) 1.000 0.0675(10) d . A .
F3 F Uani 0.3146(3) 0.8377(2) -0.1234(3) 0.744(6) 0.0515(11) d P A 1
F4 F Uani 0.2305(4) 0.7281(4) -0.1757(3) 0.744(6) 0.0674(16) d P A 1
F5 F Uani 0.1819(4) 0.6561(3) -0.0207(4) 0.744(6) 0.0644(16) d P A 1
F6 F Uani 0.2648(3) 0.7666(3) 0.0315(2) 0.744(6) 0.0556(13) d P A 1
F3A F Uani 0.2967(13) 0.7699(10) -0.1849(7) 0.256(6) 0.071(5) d P A 2
F4A F Uani 0.2453(9) 0.6235(7) -0.1158(8) 0.256(6) 0.058(4) d P A 2
F5A F Uani 0.2122(13) 0.6721(11) 0.0291(9) 0.256(6) 0.077(5) d P A 2
F6A F Uani 0.2606(9) 0.8215(8) -0.0357(11) 0.256(6) 0.063(6) d P A 2
O5 O Uani -0.0258(3) 0.8945(3) 0.3102(2) 1.000 0.0786(15) d . . .
C35 C Uani -0.0529(4) 0.9167(3) 0.2316(3) 1.000 0.0495(15) d . . .
C36 C Uani -0.1510(6) 0.9825(5) 0.2125(6) 1.000 0.105(3) d . . .
C37 C Uani 0.0174(4) 0.8707(4) 0.1462(4) 1.000 0.0621(17) d . . .
O6 O Uani 0.4690(4) 0.0888(3) 0.6127(3) 1.000 0.0899(18) d . . .
C38 C Uani 0.5048(5) 0.0980(4) 0.6837(4) 1.000 0.0621(19) d . . .
C39 C Uani 0.5773(6) 0.1766(4) 0.6850(5) 1.000 0.078(2) d . . .
C40 C Uani 0.4758(5) 0.0344(4) 0.7770(4) 1.000 0.0665(19) d . . .
P2 P Uani -0.23839(16) 0.66842(15) 0.16822(12) 0.748(4) 0.0354(5) d DP B 3
F7 F Uani -0.1515(5) 0.6938(3) 0.0695(3) 0.748(4) 0.0976(19) d DUP B 3
F8 F Uani -0.3301(4) 0.6441(4) 0.2646(3) 0.748(4) 0.0578(16) d DUP B 3
F9 F Uani -0.2379(4) 0.7722(4) 0.1975(4) 0.748(4) 0.095(2) d DUP B 3
F10 F Uani -0.3439(5) 0.7034(3) 0.1152(3) 0.748(4) 0.0776(19) d DUP B 3
F11 F Uani -0.2372(3) 0.5631(2) 0.1387(2) 0.748(4) 0.0463(10) d DUP B 3
F12 F Uani -0.1367(4) 0.6252(5) 0.2222(4) 0.748(4) 0.094(2) d DUP B 3
P2A P Uani -0.2773(6) 0.7038(5) 0.1991(5) 0.252(4) 0.050(2) d DP B 4
F7A F Uani -0.2578(15) 0.6638(12) 0.0995(9) 0.252(4) 0.097(5) d DUP B 4
F8A F Uani -0.2878(18) 0.6071(12) 0.2684(14) 0.252(4) 0.099(7) d DUP B 4
F9A F Uani -0.2892(14) 0.8076(8) 0.1431(9) 0.252(4) 0.081(5) d DUP B 4
F10A F Uani -0.4122(11) 0.7102(11) 0.2041(13) 0.252(4) 0.103(5) d DUP B 4
F11A F Uani -0.3080(13) 0.7463(10) 0.2999(9) 0.252(4) 0.098(5) d DUP B 4
F12A F Uani -0.1487(8) 0.6974(11) 0.2037(8) 0.252(4) 0.057(4) d DUP B 4
H2 H Uiso 0.10690 -0.03090 0.36860 1.000 0.0370 c R . .
H3 H Uiso 0.12570 0.01870 0.52360 1.000 0.0360 c R . .
H4A H Uiso 0.19120 0.16330 0.57440 1.000 0.0310 c R . .
H4B H Uiso 0.31380 0.17140 0.50290 1.000 0.0310 c R . .
H6 H Uiso 0.10930 0.49540 0.55000 1.000 0.0340 c R . .
H7 H Uiso 0.13210 0.32740 0.63090 1.000 0.0340 c R . .
H9 H Uiso 0.09010 0.21070 0.14290 1.000 0.0490 c R . .
H10 H Uiso 0.15140 0.12170 -0.01270 1.000 0.0700 c R . .
H11 H Uiso 0.26240 -0.02710 0.02910 1.000 0.0690 c R . .
H13 H Uiso 0.31850 0.59610 0.35480 1.000 0.0330 c R . .
H14 H Uiso 0.23860 0.71740 0.22520 1.000 0.0390 c R . .
H15 H Uiso 0.07150 0.65360 0.19750 1.000 0.0400 c R . .
H17 H Uiso 0.55110 0.55970 0.18500 1.000 0.0360 c R . .
H18 H Uiso 0.43780 0.57690 0.05760 1.000 0.0330 c R . .
H19A H Uiso 0.32560 0.38210 0.04110 1.000 0.0290 c R . .
H19B H Uiso 0.27540 0.49420 0.03040 1.000 0.0290 c R . .
H21 H Uiso -0.08580 0.41880 0.18330 1.000 0.0370 c R . .
H22 H Uiso 0.06490 0.49060 0.05490 1.000 0.0360 c R . .
H24 H Uiso 0.68080 0.39820 0.29450 1.000 0.0410 c R . .
H25 H Uiso 0.67060 0.36210 0.47940 1.000 0.0430 c R . .
H26 H Uiso 0.46820 0.37220 0.55920 1.000 0.0370 c R . .
H28 H Uiso -0.08940 0.19100 0.29410 1.000 0.0370 c R . .
H29 H Uiso -0.17020 0.15800 0.47820 1.000 0.0370 c R . .
H30 H Uiso -0.09580 0.27250 0.55690 1.000 0.0350 c R . .
H32A H Uiso 0.43170 0.14810 -0.03510 1.000 0.0560 c R . .
H32B H Uiso 0.52050 0.09000 0.02730 1.000 0.0560 c R . .
H32C H Uiso 0.54090 0.19680 -0.02670 1.000 0.0560 c R . .
H34A H Uiso 0.61310 0.06730 0.38250 1.000 0.0580 c R . .
H34B H Uiso 0.61460 0.15250 0.44570 1.000 0.0580 c R . .
H34C H Uiso 0.67740 0.16050 0.33290 1.000 0.0580 c R . .
H36A H Uiso -0.12660 1.03150 0.15720 1.000 0.1580 c R . .
H36B H Uiso -0.18610 1.01460 0.27060 1.000 0.1580 c R . .
H36C H Uiso -0.20680 0.94600 0.19680 1.000 0.1580 c R . .
H37A H Uiso 0.03220 0.92040 0.08960 1.000 0.0930 c R . .
H37B H Uiso -0.02380 0.82140 0.13100 1.000 0.0930 c R . .
H37C H Uiso 0.09010 0.84020 0.16200 1.000 0.0930 c R . .
H39A H Uiso 0.59050 0.21570 0.62070 1.000 0.1170 c R . .
H39B H Uiso 0.65070 0.14720 0.70010 1.000 0.1170 c R . .
H39C H Uiso 0.53800 0.21810 0.73490 1.000 0.1170 c R . .
H40A H Uiso 0.43720 -0.01930 0.76690 1.000 0.1000 c R . .
H40B H Uiso 0.42500 0.07190 0.82580 1.000 0.1000 c R . .
H40C H Uiso 0.54580 0.00840 0.80020 1.000 0.1000 c R . .

loop_
_atom_type_symbol
_atom_type_description
_atom_type_scat_dispersion_real
_atom_type_scat_dispersion_imag
_atom_type_scat_source
C C 0.0033 0.0016 ' International Tables Vol C Tables 4.2.6.8 and 6.1.1.4'
H H 0.0000 0.0000 ' International Tables Vol C Tables 4.2.6.8 and 6.1.1.4'
F F 0.0171 0.0103 ' International Tables Vol C Tables 4.2.6.8 and 6.1.1.4'
Fe Fe 0.3463 0.8444 ' International Tables Vol C Tables 4.2.6.8 and 6.1.1.4'
N N 0.0061 0.0033 ' International Tables Vol C Tables 4.2.6.8 and 6.1.1.4'
O O 0.0106 0.0060 ' International Tables Vol C Tables 4.2.6.8 and 6.1.1.4'
P P 0.1023 0.0942 ' International Tables Vol C Tables 4.2.6.8 and 6.1.1.4'

loop_
_geom_angle_atom_site_label_1
_geom_angle_atom_site_label_2
_geom_angle_atom_site_label_3
_geom_angle
_geom_angle_publ_flag
N9 Fe1 N10 84.60(10) yes
N9 Fe1 C1 91.59(11) yes
N9 Fe1 C5 177.34(11) yes
N9 Fe1 C16 87.50(11) yes
N9 Fe1 C20 91.85(11) yes
N10 Fe1 C1 87.45(11) yes
N10 Fe1 C5 92.74(11) yes
N10 Fe1 C16 89.60(11) yes
N10 Fe1 C20 175.94(11) yes
C1 Fe1 C5 88.39(12) yes
C1 Fe1 C16 176.98(11) yes
C1 Fe1 C20 94.63(11) yes
C5 Fe1 C16 92.39(12) yes
C5 Fe1 C20 90.80(11) yes
C16 Fe1 C20 88.28(11) yes
F3 P1 F5 175.3(2) yes
F3 P1 F6 86.5(2) yes
F4 P1 F5 94.0(3) yes
F4 P1 F6 174.3(3) yes
F5 P1 F6 90.0(2) yes
F3A P1 F4A 81.9(6) yes
F3A P1 F5A 159.0(7) yes
F3A P1 F6A 101.7(8) yes
F4A P1 F5A 78.0(6) yes
F4A P1 F6A 172.8(6) yes
F5A P1 F6A 97.7(8) yes
F2 P1 F3A 81.9(6) yes
F2 P1 F4A 70.9(4) yes
F1 P1 F2 176.24(19) yes
F1 P1 F3 89.8(2) yes
F1 P1 F4 85.0(2) yes
F1 P1 F5 87.1(2) yes
F1 P1 F6 91.1(2) yes
F1 P1 F3A 98.7(6) yes
F1 P1 F4A 112.8(4) yes
F1 P1 F5A 94.7(6) yes
F1 P1 F6A 73.1(5) yes
F2 P1 F3 87.61(16) yes
F2 P1 F4 97.7(2) yes
F2 P1 F5 95.4(2) yes
F2 P1 F6 86.00(17) yes
F2 P1 F6A 103.1(5) yes
F3 P1 F4 89.3(2) yes
F2 P1 F5A 85.8(6) yes
F7 P2 F10 90.7(3) yes
F7 P2 F11 88.9(2) yes
F8 P2 F9 89.6(3) yes
F8 P2 F10 86.7(3) yes
F8 P2 F11 90.8(2) yes
F8 P2 F12 91.3(3) yes
F9 P2 F10 92.5(3) yes
F9 P2 F11 179.3(3) yes
F9 P2 F12 91.6(3) yes
F10 P2 F11 88.2(2) yes
F10 P2 F12 175.4(3) yes
F7 P2 F8 177.4(3) yes
F7 P2 F9 90.8(3) yes
F7 P2 F12 91.2(3) yes
F11 P2 F12 87.7(3) yes
F7A P2A F10A 88.0(10) yes
F7A P2A F11A 175.2(11) yes
F8A P2A F10A 87.8(11) yes
F8A P2A F11A 81.3(9) yes
F7A P2A F9A 88.0(8) yes
F9A P2A F10A 83.7(9) yes
F9A P2A F11A 90.8(8) yes
F9A P2A F12A 98.2(9) yes
F10A P2A F11A 87.2(9) yes
F10A P2A F12A 175.2(9) yes
F11A P2A F12A 88.4(8) yes
F8A P2A F12A 89.7(10) yes
F7A P2A F8A 99.3(10) yes
F7A P2A F12A 96.4(9) yes
F8A P2A F9A 168.7(11) yes
C8 O1 C11 105.4(3) yes
C12 O2 C15 105.6(2) yes
C23 O3 C26 105.7(3) yes
C27 O4 C30 105.9(2) yes
C1 N1 C2 111.7(3) yes
C1 N1 C8 126.6(3) yes
C2 N1 C8 121.7(3) yes
C1 N2 C3 112.8(3) yes
C3 N2 C4 123.2(3) yes
C1 N2 C4 123.6(2) yes
C4 N3 C7 123.4(3) yes
C5 N3 C7 112.8(3) yes
C4 N3 C5 123.8(2) yes
C5 N4 C6 111.6(2) yes
C6 N4 C12 121.9(2) yes
C5 N4 C12 126.5(2) yes
C16 N5 C17 111.5(3) yes
C16 N5 C23 127.6(3) yes
C17 N5 C23 120.9(3) yes
C16 N6 C18 112.7(2) yes
C18 N6 C19 123.4(2) yes
C16 N6 C19 123.6(2) yes
C19 N7 C22 122.7(3) yes
C20 N7 C22 113.1(2) yes
C19 N7 C20 124.2(2) yes
C20 N8 C27 127.0(2) yes
C20 N8 C21 111.5(2) yes
C21 N8 C27 121.5(3) yes
Fe1 N9 C31 174.0(3) yes
Fe1 N10 C33 174.2(2) yes
Fe1 C1 N2 122.8(2) yes
N1 C1 N2 102.0(2) yes
Fe1 C1 N1 135.0(2) yes
N1 C2 C3 106.8(3) yes
N2 C3 C2 106.8(3) yes
N2 C4 N3 110.3(2) yes
Fe1 C5 N4 133.3(2) yes
N3 C5 N4 102.4(2) yes
Fe1 C5 N3 124.3(2) yes
N4 C6 C7 106.7(3) yes
N3 C7 C6 106.4(2) yes
O1 C8 N1 115.4(3) yes
O1 C8 C9 112.0(3) yes
N1 C8 C9 132.6(3) yes
C8 C9 C10 104.0(4) no
C9 C10 C11 107.6(4) no
O1 C11 C10 111.0(4) yes
O2 C12 N4 116.2(3) yes
O2 C12 C13 111.4(3) yes
N4 C12 C13 132.3(3) yes
C12 C13 C14 105.7(3) no
C13 C14 C15 106.9(3) no
O2 C15 C14 110.5(3) yes
Fe1 C16 N5 133.6(2) yes
Fe1 C16 N6 124.0(2) yes
N5 C16 N6 102.4(2) yes
N5 C17 C18 106.9(3) yes
N6 C18 C17 106.5(2) yes
N6 C19 N7 110.3(2) yes
Fe1 C20 N8 133.2(2) yes
N7 C20 N8 102.2(2) yes
Fe1 C20 N7 124.6(2) yes
N8 C21 C22 106.5(3) yes
N7 C22 C21 106.7(3) yes
O3 C23 N5 116.7(3) yes
N5 C23 C24 131.6(3) yes
O3 C23 C24 111.5(3) yes
C23 C24 C25 105.6(3) no
C24 C25 C26 107.0(3) no
O3 C26 C25 110.1(3) yes
O4 C27 N8 116.5(2) yes
O4 C27 C28 111.0(3) yes
N8 C27 C28 132.4(3) yes
C27 C28 C29 106.0(3) no
C28 C29 C30 106.7(3) no
O4 C30 C29 110.4(3) yes
N9 C31 C32 179.4(4) yes
N10 C33 C34 179.4(3) yes
C3 C2 H2 127.00 no
N1 C2 H2 127.00 no
N2 C3 H3 127.00 no
C2 C3 H3 127.00 no
N3 C4 H4A 110.00 no
N3 C4 H4B 110.00 no
N2 C4 H4A 110.00 no
H4A C4 H4B 108.00 no
N2 C4 H4B 110.00 no
C7 C6 H6 127.00 no
N4 C6 H6 127.00 no
N3 C7 H7 127.00 no
C6 C7 H7 127.00 no
C8 C9 H9 128.00 no
C10 C9 H9 128.00 no
C11 C10 H10 126.00 no
C9 C10 H10 126.00 no
O1 C11 H11 124.00 no
C10 C11 H11 125.00 no
C14 C13 H13 127.00 no
C12 C13 H13 127.00 no
C13 C14 H14 127.00 no
C15 C14 H14 127.00 no
C14 C15 H15 125.00 no
O2 C15 H15 125.00 no
C18 C17 H17 127.00 no
N5 C17 H17 126.00 no
C17 C18 H18 127.00 no
N6 C18 H18 127.00 no
N7 C19 H19A 110.00 no
N6 C19 H19B 110.00 no
N6 C19 H19A 110.00 no
N7 C19 H19B 110.00 no
H19A C19 H19B 108.00 no
N8 C21 H21 127.00 no
C22 C21 H21 127.00 no
C21 C22 H22 127.00 no
N7 C22 H22 127.00 no
C23 C24 H24 127.00 no
C25 C24 H24 127.00 no
C24 C25 H25 126.00 no
C26 C25 H25 127.00 no
C25 C26 H26 125.00 no
O3 C26 H26 125.00 no
C29 C28 H28 127.00 no
C27 C28 H28 127.00 no
C28 C29 H29 127.00 no
C30 C29 H29 127.00 no
O4 C30 H30 125.00 no
C29 C30 H30 125.00 no
C31 C32 H32B 110.00 no
C31 C32 H32C 110.00 no
H32A C32 H32B 109.00 no
C31 C32 H32A 109.00 no
H32A C32 H32C 109.00 no
H32B C32 H32C 109.00 no
H34B C34 H34C 109.00 no
H34A C34 H34B 109.00 no
H34A C34 H34C 109.00 no
C33 C34 H34A 109.00 no
C33 C34 H34B 110.00 no
C33 C34 H34C 109.00 no
O5 C35 C37 118.3(4) yes
O5 C35 C36 125.9(5) yes
C36 C35 C37 115.7(5) no
C35 C36 H36C 110.00 no
C35 C36 H36A 110.00 no
C35 C36 H36B 109.00 no
H36B C36 H36C 109.00 no
H36A C36 H36B 109.00 no
H36A C36 H36C 109.00 no
H37A C37 H37C 109.00 no
C35 C37 H37A 109.00 no
C35 C37 H37B 109.00 no
C35 C37 H37C 109.00 no
H37A C37 H37B 110.00 no
H37B C37 H37C 109.00 no
O6 C38 C40 121.7(5) yes
O6 C38 C39 122.9(5) yes
C39 C38 C40 115.4(5) no
C38 C39 H39C 109.00 no
C38 C39 H39A 109.00 no
C38 C39 H39B 109.00 no
H39B C39 H39C 110.00 no
H39A C39 H39B 109.00 no
H39A C39 H39C 110.00 no
H40B C40 H40C 109.00 no
C38 C40 H40A 109.00 no
C38 C40 H40B 109.00 no
C38 C40 H40C 110.00 no
H40A C40 H40B 109.00 no
H40A C40 H40C 110.00 no

loop_
_geom_bond_atom_site_label_1
_geom_bond_atom_site_label_2
_geom_bond_distance
_geom_bond_publ_flag
Fe1 N9 1.967(3) yes
Fe1 N10 1.970(3) yes
Fe1 C1 1.964(3) yes
Fe1 C5 1.921(3) yes
Fe1 C16 1.967(3) yes
Fe1 C20 1.927(3) yes
P1 F4 1.548(4) yes
P1 F5 1.536(5) yes
P1 F6 1.639(3) yes
P1 F3A 1.561(10) yes
P1 F1 1.586(4) yes
P1 F2 1.581(3) yes
P1 F3 1.647(3) yes
P1 F6A 1.356(12) yes
P1 F4A 1.845(10) yes
P1 F5A 1.628(13) yes
P2 F11 1.591(3) yes
P2 F7 1.573(5) yes
P2 F8 1.578(5) yes
P2 F9 1.573(6) yes
P2 F10 1.604(6) yes
P2 F12 1.593(6) yes
P2A F7A 1.552(15) yes
P2A F12A 1.560(13) yes
P2A F9A 1.553(13) yes
P2A F10A 1.606(16) yes
P2A F8A 1.551(19) yes
P2A F11A 1.576(14) yes
O1 C11 1.371(5) yes
O1 C8 1.358(4) yes
O2 C15 1.371(4) yes
O2 C12 1.364(4) yes
O3 C26 1.369(5) yes
O3 C23 1.360(4) yes
O4 C27 1.361(4) yes
O4 C30 1.368(4) yes
O5 C35 1.213(5) yes
O6 C38 1.209(7) yes
N1 C2 1.397(4) yes
N1 C8 1.405(4) yes
N1 C1 1.378(4) yes
N2 C1 1.364(4) yes
N2 C4 1.454(4) yes
N2 C3 1.385(4) yes
N3 C4 1.444(4) yes
N3 C7 1.389(4) yes
N3 C5 1.356(4) yes
N4 C12 1.399(4) yes
N4 C6 1.399(4) yes
N4 C5 1.373(4) yes
N5 C17 1.394(4) yes
N5 C23 1.407(4) yes
N5 C16 1.372(4) yes
N6 C19 1.453(4) yes
N6 C18 1.388(4) yes
N6 C16 1.356(4) yes
N7 C22 1.384(4) yes
N7 C19 1.454(4) yes
N7 C20 1.355(4) yes
N8 C27 1.403(4) yes
N8 C20 1.379(4) yes
N8 C21 1.399(4) yes
N9 C31 1.135(4) yes
N10 C33 1.137(4) yes
C2 C3 1.329(6) no
C6 C7 1.332(5) no
C8 C9 1.324(5) no
C9 C10 1.460(6) no
C10 C11 1.290(8) no
C12 C13 1.341(5) no
C13 C14 1.427(5) no
C14 C15 1.339(5) no
C17 C18 1.327(5) no
C21 C22 1.333(5) no
C23 C24 1.336(5) no
C24 C25 1.426(6) no
C25 C26 1.339(5) no
C27 C28 1.343(5) no
C28 C29 1.424(6) no
C29 C30 1.342(5) no
C31 C32 1.460(5) no
C33 C34 1.454(5) no
C2 H2 0.9500 no
C3 H3 0.9500 no
C4 H4B 0.9900 no
C4 H4A 0.9900 no
C6 H6 0.9500 no
C7 H7 0.9500 no
C9 H9 0.9500 no
C10 H10 0.9500 no
C11 H11 0.9500 no
C13 H13 0.9500 no
C14 H14 0.9500 no
C15 H15 0.9500 no
C17 H17 0.9500 no
C18 H18 0.9500 no
C19 H19A 0.9900 no
C19 H19B 0.9900 no
C21 H21 0.9500 no
C22 H22 0.9500 no
C24 H24 0.9500 no
C25 H25 0.9500 no
C26 H26 0.9500 no
C28 H28 0.9500 no
C29 H29 0.9500 no
C30 H30 0.9500 no
C32 H32C 0.9800 no
C32 H32A 0.9800 no
C32 H32B 0.9800 no
C34 H34C 0.9800 no
C34 H34B 0.9800 no
C34 H34A 0.9800 no
C35 C37 1.491(7) no
C35 C36 1.449(9) no
C36 H36A 0.9800 no
C36 H36B 0.9800 no
C36 H36C 0.9800 no
C37 H37B 0.9800 no
C37 H37C 0.9800 no
C37 H37A 0.9800 no
C38 C39 1.503(9) no
C38 C40 1.477(8) no
C39 H39A 0.9800 no
C39 H39C 0.9800 no
C39 H39B 0.9800 no
C40 H40B 0.9800 no
C40 H40C 0.9800 no
C40 H40A 0.9800 no

loop_
_geom_hbond_atom_site_label_D
_geom_hbond_atom_site_label_H
_geom_hbond_atom_site_label_A
_geom_hbond_distance_DH
_geom_hbond_distance_HA
_geom_hbond_distance_DA
_geom_hbond_angle_DHA
_geom_hbond_site_symmetry_A
_geom_hbond_publ_flag
C2 H2 O5 0.9500 2.3800 3.235(5) 150.00 1_545 yes
C4 H4A O5 0.9900 2.4300 3.333(5) 152.00 2_566 yes
C4 H4B N10 0.9900 2.5500 3.051(4) 111.00 . yes
C7 H7 F12 0.9500 2.2900 3.073(6) 140.00 2_566 yes
C9 H9 N8 0.9500 2.5600 3.351(5) 141.00 . yes
C15 H15 F12 0.9500 2.5400 3.144(6) 122.00 . yes
C17 H17 F8 0.9500 2.5100 3.406(6) 156.00 1_655 yes
C17 H17 F10 0.9500 2.4900 3.337(6) 149.00 1_655 yes
C17 H17 F11 0.9500 2.5000 3.288(5) 140.00 1_655 yes
C18 H18 F2 0.9500 2.4800 3.374(4) 157.00 . yes
C19 H19A N9 0.9900 2.6100 3.086(4) 110.00 . yes
C19 H19B F5 0.9900 2.4700 3.391(5) 154.00 . yes
C32 H32A F10 0.9800 2.4400 3.031(6) 118.00 2_565 yes
C32 H32C F6 0.9800 2.4500 3.287(5) 143.00 2_665 yes
C34 H34A O6 0.9800 2.5100 3.427(6) 156.00 2_656 yes
C36 H36A F1 0.9800 2.4500 3.367(9) 155.00 2_575 yes
C36 H36C F9 0.9800 2.5100 3.313(9) 139.00 . yes

loop_
_geom_torsion_atom_site_label_1
_geom_torsion_atom_site_label_2
_geom_torsion_atom_site_label_3
_geom_torsion_atom_site_label_4
_geom_torsion
_geom_torsion_publ_flag
N9 Fe1 C1 N1 -28.1(3) no
N9 Fe1 C1 N2 146.3(2) no
N10 Fe1 C1 N1 -112.7(3) no
N10 Fe1 C1 N2 61.8(2) no
C5 Fe1 C1 N1 154.5(3) no
C5 Fe1 C1 N2 -31.1(2) no
C20 Fe1 C1 N1 63.9(3) no
C20 Fe1 C1 N2 -121.7(2) no
N10 Fe1 C5 N3 -54.5(2) no
N10 Fe1 C5 N4 127.2(3) no
C1 Fe1 C5 N3 32.9(2) no
C1 Fe1 C5 N4 -145.5(3) no
C16 Fe1 C5 N3 -144.2(2) no
C16 Fe1 C5 N4 37.5(3) no
C20 Fe1 C5 N3 127.5(2) no
C20 Fe1 C5 N4 -50.8(3) no
N9 Fe1 C16 N5 -114.5(3) no
N9 Fe1 C16 N6 62.3(2) no
N10 Fe1 C16 N5 -29.9(3) no
N10 Fe1 C16 N6 147.0(2) no
C5 Fe1 C16 N5 62.9(3) no
C5 Fe1 C16 N6 -120.3(2) no
C20 Fe1 C16 N5 153.6(3) no
C20 Fe1 C16 N6 -29.6(2) no
N9 Fe1 C20 N7 -56.6(3) no
N9 Fe1 C20 N8 124.5(3) no
C1 Fe1 C20 N7 -148.3(2) no
C1 Fe1 C20 N8 32.7(3) no
C5 Fe1 C20 N7 123.2(3) no
C5 Fe1 C20 N8 -55.7(3) no
C16 Fe1 C20 N7 30.9(3) no
C16 Fe1 C20 N8 -148.1(3) no
C11 O1 C8 N1 179.5(3) no
C11 O1 C8 C9 0.3(4) no
C8 O1 C11 C10 -0.1(5) no
C15 O2 C12 N4 178.3(3) no
C15 O2 C12 C13 1.7(3) no
C12 O2 C15 C14 -1.3(4) no
C26 O3 C23 N5 -178.2(2) no
C26 O3 C23 C24 -1.8(4) no
C23 O3 C26 C25 1.9(4) no
C30 O4 C27 N8 178.2(2) no
C30 O4 C27 C28 1.8(3) no
C27 O4 C30 C29 -1.7(4) no
C2 N1 C1 Fe1 175.4(2) no
C2 N1 C1 N2 0.2(3) no
C8 N1 C1 Fe1 -4.7(5) no
C8 N1 C1 N2 -179.9(3) no
C1 N1 C2 C3 -0.2(4) no
C8 N1 C2 C3 179.8(3) no
C1 N1 C8 O1 122.9(3) no
C1 N1 C8 C9 -58.1(6) no
C2 N1 C8 O1 -57.2(4) no
C2 N1 C8 C9 121.9(4) no
C3 N2 C1 Fe1 -176.0(2) no
C3 N2 C1 N1 -0.1(3) no
C4 N2 C1 Fe1 -3.4(4) no
C4 N2 C1 N1 172.6(3) no
C1 N2 C3 C2 -0.1(4) no
C4 N2 C3 C2 -172.8(3) no
C1 N2 C4 N3 46.1(4) no
C3 N2 C4 N3 -142.0(3) no
C5 N3 C4 N2 -44.8(4) no
C7 N3 C4 N2 134.2(3) no
C4 N3 C5 Fe1 0.1(4) no
C4 N3 C5 N4 178.9(3) no
C7 N3 C5 Fe1 -179.0(2) no
C7 N3 C5 N4 -0.2(3) no
C4 N3 C7 C6 -179.2(3) no
C5 N3 C7 C6 -0.2(4) no
C6 N4 C5 Fe1 179.1(2) no
C6 N4 C5 N3 0.4(3) no
C12 N4 C5 Fe1 -2.7(5) no
C12 N4 C5 N3 178.7(3) no
C5 N4 C6 C7 -0.6(4) no
C12 N4 C6 C7 -178.9(3) no
C5 N4 C12 O2 82.6(4) no
C5 N4 C12 C13 -101.6(4) no
C6 N4 C12 O2 -99.3(3) no
C6 N4 C12 C13 76.5(5) no
C17 N5 C16 Fe1 177.1(2) no
C17 N5 C16 N6 -0.2(3) no
C23 N5 C16 Fe1 -4.1(5) no
C23 N5 C16 N6 178.6(3) no
C16 N5 C17 C18 0.2(3) no
C23 N5 C17 C18 -178.7(3) no
C16 N5 C23 O3 -53.3(4) no
C16 N5 C23 C24 131.1(4) no
C17 N5 C23 O3 125.4(3) no
C17 N5 C23 C24 -50.1(5) no
C18 N6 C16 Fe1 -177.5(2) no
C18 N6 C16 N5 0.2(3) no
C19 N6 C16 Fe1 -3.8(4) no
C19 N6 C16 N5 173.8(3) no
C16 N6 C18 C17 0.0(4) no
C19 N6 C18 C17 -173.7(3) no
C16 N6 C19 N7 45.1(4) no
C18 N6 C19 N7 -141.9(3) no
C20 N7 C19 N6 -44.2(4) no
C22 N7 C19 N6 136.6(3) no
C19 N7 C20 Fe1 1.2(4) no
C19 N7 C20 N8 -179.6(3) no
C22 N7 C20 Fe1 -179.5(2) no
C22 N7 C20 N8 -0.3(3) no
C19 N7 C22 C21 179.3(3) no
C20 N7 C22 C21 0.0(4) no
C21 N8 C20 Fe1 179.6(3) no
C21 N8 C20 N7 0.5(3) no
C27 N8 C20 Fe1 -1.0(5) no
C27 N8 C20 N7 180.0(3) no
C20 N8 C21 C22 -0.5(4) no
C27 N8 C21 C22 180.0(3) no
C20 N8 C27 O4 70.3(4) no
C20 N8 C27 C28 -114.2(4) no
C21 N8 C27 O4 -110.2(3) no
C21 N8 C27 C28 65.3(5) no
N1 C2 C3 N2 0.2(4) no
N4 C6 C7 N3 0.4(4) no
O1 C8 C9 C10 -0.4(4) no
N1 C8 C9 C10 -179.4(4) no
C8 C9 C10 C11 0.3(5) no
C9 C10 C11 O1 -0.1(6) no
O2 C12 C13 C14 -1.4(3) no
N4 C12 C13 C14 -177.3(3) no
C12 C13 C14 C15 0.5(4) no
C13 C14 C15 O2 0.5(4) no
N5 C17 C18 N6 -0.1(3) no
N8 C21 C22 N7 0.3(4) no
O3 C23 C24 C25 1.0(4) no
N5 C23 C24 C25 176.7(3) no
C23 C24 C25 C26 0.2(4) no
C24 C25 C26 O3 -1.3(4) no
O4 C27 C28 C29 -1.1(4) no
N8 C27 C28 C29 -176.8(3) no
C27 C28 C29 C30 0.1(4) no
C28 C29 C30 O4 1.0(4) no
